data_2227398
loop_
_publ_author_name
'Fan, Chuan-Gang'
'Song, Ming-zhi'

_publ_section_title
;
 <i>N</i>^2^,<i>N</i>^2'^-Bis(pyridin-2-ylmethylidene)pyridine-2,6-dicarbohydrazide
 dimethylformamide monosolvate
;
_journal_coeditor_code DS2055
_journal_issue 11
_journal_name_full 'Acta Crystallographica Section E'
_journal_page_first o2766
_journal_paper_doi 10.1107/S1600536810039346
_journal_volume 66
_journal_year 2010
_chemical_formula_iupac 'C19 H15 N7 O2, C3 H7 N1 O1'
_chemical_formula_moiety 'C19 H15 N7 O2, C3 H7 N1 O1'
_chemical_formula_sum 'C22 H22 N8 O3'
_chemical_formula_weight 446.48
_chemical_name_systematic
;
<i>N</i>^2^,<i>N</i>^2'^-Bis(pyridin-2-ylmethylidene)pyridine-2,6-
dicarbohydrazide dimethylformamide monosolvate
;
_space_group_IT_number 14
_symmetry_cell_setting monoclinic
_symmetry_space_group_name_Hall '-P 2ybc'
_symmetry_space_group_name_H-M 'P 1 21/c 1'
_atom_sites_solution_hydrogens geom
_atom_sites_solution_primary direct
_atom_sites_solution_secondary difmap
_audit_creation_method SHELXL-97
_cell_angle_alpha 90.00
_cell_angle_beta 110.826(2)
_cell_angle_gamma 90.00
_cell_formula_units_Z 4
_cell_length_a 10.0944(9)
_cell_length_b 24.639(2)
_cell_length_c 9.6552(8)
_cell_measurement_reflns_used 2269
_cell_measurement_temperature 298(2)
_cell_measurement_theta_max 22.479
_cell_measurement_theta_min 2.312
_cell_volume 2244.5(3)
_computing_cell_refinement 'SAINT (Siemens, 2007)'
_computing_data_collection 'SMART (Siemens, 2007)'
_computing_data_reduction 'SAINT (Siemens, 2007)'
_computing_molecular_graphics 'SHELXTL (Sheldrick, 2008)'
_computing_publication_material 'SHELXTL (Sheldrick, 2008)'
_computing_structure_refinement 'SHELXL97 (Sheldrick, 2008)'
_computing_structure_solution 'SHELXS97 (Sheldrick, 2008)'
_diffrn_ambient_temperature 298(2)
_diffrn_measured_fraction_theta_full 0.997
_diffrn_measured_fraction_theta_max 0.997
_diffrn_measurement_device_type 'Siemens SMART CCD area-detector'
_diffrn_measurement_method 'phi and omega scans'
_diffrn_radiation_monochromator graphite
_diffrn_radiation_source 'fine-focus sealed tube'
_diffrn_radiation_type MoK\a
_diffrn_radiation_wavelength 0.71073
_diffrn_reflns_av_R_equivalents 0.0396
_diffrn_reflns_av_sigmaI/netI 0.0486
_diffrn_reflns_limit_h_max 12
_diffrn_reflns_limit_h_min -11
_diffrn_reflns_limit_k_max 29
_diffrn_reflns_limit_k_min -25
_diffrn_reflns_limit_l_max 9
_diffrn_reflns_limit_l_min -11
_diffrn_reflns_number 11220
_diffrn_reflns_theta_full 25.02
_diffrn_reflns_theta_max 25.02
_diffrn_reflns_theta_min 1.65
_exptl_absorpt_coefficient_mu 0.093
_exptl_absorpt_correction_T_max 0.9844
_exptl_absorpt_correction_T_min 0.9673
_exptl_absorpt_correction_type multi-scan
_exptl_absorpt_process_details '(SADABS; Sheldrick, 1996)'
_exptl_crystal_colour red
_exptl_crystal_density_diffrn 1.321
_exptl_crystal_density_method 'not measured'
_exptl_crystal_description block
_exptl_crystal_F_000 936
_exptl_crystal_size_max 0.36
_exptl_crystal_size_mid 0.31
_exptl_crystal_size_min 0.17
_refine_diff_density_max 0.170
_refine_diff_density_min -0.173
_refine_ls_extinction_method none
_refine_ls_goodness_of_fit_ref 1.031
_refine_ls_hydrogen_treatment constr
_refine_ls_matrix_type full
_refine_ls_number_parameters 300
_refine_ls_number_reflns 3945
_refine_ls_number_restraints 0
_refine_ls_restrained_S_all 1.031
_refine_ls_R_factor_all 0.0971
_refine_ls_R_factor_gt 0.0448
_refine_ls_shift/su_max 0.000
_refine_ls_shift/su_mean 0.000
_refine_ls_structure_factor_coef Fsqd
_refine_ls_weighting_details 'calc w=1/[\s^2^(Fo^2^)+(0.0422P)^2^+0.8005P] where P=(Fo^2^+2Fc^2^)/3'
_refine_ls_weighting_scheme calc
_refine_ls_wR_factor_gt 0.0959
_refine_ls_wR_factor_ref 0.1259
_reflns_number_gt 2291
_reflns_number_total 3945
_reflns_threshold_expression >2sigma(I)
_cod_data_source_file ds2055.cif
_cod_data_source_block I
_cod_original_sg_symbol_H-M 'P 21/c'
_cod_database_code 2227398
_cod_database_fobs_code 2227398

loop_
_symmetry_equiv_pos_as_xyz
'x, y, z'
'-x, y+1/2, -z+1/2'
'-x, -y, -z'
'x, -y-1/2, z-1/2'

loop_
_atom_site_type_symbol
_atom_site_label
_atom_site_fract_x
_atom_site_fract_y
_atom_site_fract_z
_atom_site_U_iso_or_equiv
_atom_site_adp_type
_atom_site_calc_flag
_atom_site_refinement_flags
_atom_site_occupancy
_atom_site_disorder_assembly
_atom_site_disorder_group
N N1 1.0532(2) 0.06010(8) 0.6046(2) 0.0399(5) Uani d . 1 . .
N N2 0.8597(2) 0.13178(8) 0.4467(2) 0.0478(6) Uani d . 1 . .
H H2 0.8437 0.1064 0.5000 0.057 Uiso calc R 1 . .
N N3 0.7529(2) 0.16653(8) 0.3698(2) 0.0468(6) Uani d . 1 . .
N N4 0.3891(2) 0.17800(9) 0.3134(3) 0.0544(6) Uani d . 1 . .
N N5 0.9686(2) -0.00721(8) 0.7745(2) 0.0453(5) Uani d . 1 . .
H H5 0.9187 0.0193 0.7246 0.054 Uiso calc R 1 . .
N N6 0.9148(2) -0.04071(8) 0.8553(2) 0.0446(5) Uani d . 1 . .
N N7 0.5832(2) -0.05299(9) 0.8981(3) 0.0593(7) Uani d . 1 . .
N N8 0.8324(2) 0.16209(9) 0.8702(2) 0.0538(6) Uani d . 1 . .
O O1 1.02185(19) 0.17371(7) 0.3714(2) 0.0590(5) Uani d . 1 . .
O O2 1.1763(2) -0.05273(8) 0.8419(2) 0.0643(6) Uani d . 1 . .
O O3 0.7810(2) 0.09334(7) 0.7038(2) 0.0647(6) Uani d . 1 . .
C C1 0.9891(3) 0.13729(10) 0.4390(3) 0.0435(6) Uani d . 1 . .
C C2 1.0946(3) 0.09502(9) 0.5217(3) 0.0397(6) Uani d . 1 . .
C C3 1.2263(3) 0.09326(10) 0.5094(3) 0.0483(7) Uani d . 1 . .
H H3 1.2512 0.1182 0.4506 0.058 Uiso calc R 1 . .
C C4 1.3202(3) 0.05384(11) 0.5861(3) 0.0564(8) Uani d . 1 . .
H H4 1.4097 0.0516 0.5794 0.068 Uiso calc R 1 . .
C C5 1.2802(3) 0.01771(11) 0.6728(3) 0.0524(7) Uani d . 1 . .
H H5A 1.3422 -0.0092 0.7256 0.063 Uiso calc R 1 . .
C C6 1.1465(3) 0.02221(9) 0.6800(3) 0.0405(6) Uani d . 1 . .
C C7 1.1003(3) -0.01612(10) 0.7739(3) 0.0431(6) Uani d . 1 . .
C C8 0.6315(3) 0.15664(10) 0.3761(3) 0.0489(7) Uani d . 1 . .
H H8 0.6194 0.1272 0.4308 0.059 Uiso calc R 1 . .
C C9 0.5108(3) 0.19145(10) 0.2974(3) 0.0454(7) Uani d . 1 . .
C C10 0.5215(3) 0.23516(11) 0.2119(3) 0.0607(8) Uani d . 1 . .
H H10 0.6081 0.2438 0.2036 0.073 Uiso calc R 1 . .
C C11 0.4044(4) 0.26539(12) 0.1401(3) 0.0659(9) Uani d . 1 . .
H H11 0.4100 0.2950 0.0828 0.079 Uiso calc R 1 . .
C C12 0.2779(3) 0.25150(12) 0.1535(3) 0.0621(8) Uani d . 1 . .
H H12 0.1958 0.2711 0.1044 0.075 Uiso calc R 1 . .
C C13 0.2757(3) 0.20829(12) 0.2407(3) 0.0614(8) Uani d . 1 . .
H H13 0.1899 0.1993 0.2502 0.074 Uiso calc R 1 . .
C C14 0.7866(3) -0.03185(10) 0.8425(3) 0.0466(7) Uani d . 1 . .
H H14 0.7361 -0.0040 0.7815 0.056 Uiso calc R 1 . .
C C15 0.7184(3) -0.06509(10) 0.9230(3) 0.0429(6) Uani d . 1 . .
C C16 0.7895(3) -0.10600(10) 1.0182(3) 0.0495(7) Uani d . 1 . .
H H16 0.8846 -0.1128 1.0347 0.059 Uiso calc R 1 . .
C C17 0.7184(3) -0.13655(11) 1.0882(3) 0.0573(8) Uani d . 1 . .
H H17 0.7637 -0.1647 1.1513 0.069 Uiso calc R 1 . .
C C18 0.5798(3) -0.12467(12) 1.0632(3) 0.0619(8) Uani d . 1 . .
H H18 0.5286 -0.1446 1.1089 0.074 Uiso calc R 1 . .
C C19 0.5177(3) -0.08291(13) 0.9697(4) 0.0680(9) Uani d . 1 . .
H H19 0.4237 -0.0748 0.9550 0.082 Uiso calc R 1 . .
C C20 0.7886(3) 0.11313(12) 0.8238(3) 0.0567(8) Uani d . 1 . .
H H20 0.7607 0.0912 0.8870 0.068 Uiso calc R 1 . .
C C21 0.8856(4) 0.19753(12) 0.7832(4) 0.0753(10) Uani d . 1 . .
H H21A 0.9833 0.1892 0.8016 0.113 Uiso calc R 1 . .
H H21B 0.8776 0.2346 0.8101 0.113 Uiso calc R 1 . .
H H21C 0.8314 0.1924 0.6799 0.113 Uiso calc R 1 . .
C C22 0.8389(4) 0.18074(14) 1.0149(4) 0.0905(12) Uani d . 1 . .
H H22A 0.8091 0.1521 1.0646 0.136 Uiso calc R 1 . .
H H22B 0.7774 0.2115 1.0035 0.136 Uiso calc R 1 . .
H H22C 0.9344 0.1910 1.0724 0.136 Uiso calc R 1 . .

loop_
_atom_site_aniso_label
_atom_site_aniso_U_11
_atom_site_aniso_U_22
_atom_site_aniso_U_33
_atom_site_aniso_U_12
_atom_site_aniso_U_13
_atom_site_aniso_U_23
N1 0.0422(12) 0.0380(11) 0.0372(12) -0.0013(10) 0.0111(10) -0.0001(10)
N2 0.0479(14) 0.0483(13) 0.0485(14) 0.0057(11) 0.0187(12) 0.0119(11)
N3 0.0480(14) 0.0495(13) 0.0416(14) 0.0077(11) 0.0145(11) 0.0060(11)
N4 0.0495(14) 0.0638(15) 0.0505(15) 0.0082(12) 0.0186(12) 0.0115(12)
N5 0.0477(13) 0.0416(12) 0.0483(14) 0.0007(10) 0.0192(11) 0.0087(10)
N6 0.0494(14) 0.0399(12) 0.0470(14) -0.0032(10) 0.0203(12) 0.0024(10)
N7 0.0485(15) 0.0632(15) 0.0695(18) 0.0088(12) 0.0250(13) 0.0170(13)
N8 0.0674(16) 0.0472(14) 0.0459(15) 0.0036(12) 0.0189(13) 0.0027(12)
O1 0.0569(12) 0.0580(12) 0.0641(14) 0.0013(9) 0.0240(11) 0.0191(10)
O2 0.0577(13) 0.0570(12) 0.0801(16) 0.0126(10) 0.0268(12) 0.0261(11)
O3 0.0962(16) 0.0493(11) 0.0570(14) 0.0045(11) 0.0377(13) 0.0016(10)
C1 0.0471(16) 0.0466(16) 0.0365(16) -0.0029(13) 0.0144(13) 0.0008(13)
C2 0.0436(15) 0.0393(14) 0.0345(15) -0.0028(12) 0.0118(12) -0.0021(12)
C3 0.0510(17) 0.0504(16) 0.0463(17) -0.0022(13) 0.0207(14) 0.0058(13)
C4 0.0468(17) 0.0632(18) 0.064(2) 0.0018(15) 0.0250(16) 0.0072(16)
C5 0.0450(16) 0.0546(17) 0.0570(19) 0.0076(13) 0.0173(15) 0.0065(15)
C6 0.0443(15) 0.0358(14) 0.0386(16) -0.0006(12) 0.0113(13) -0.0014(12)
C7 0.0447(16) 0.0377(14) 0.0448(17) 0.0009(12) 0.0134(14) 0.0009(12)
C8 0.0548(18) 0.0493(16) 0.0440(17) 0.0065(14) 0.0194(14) 0.0116(13)
C9 0.0484(16) 0.0496(16) 0.0381(16) 0.0049(13) 0.0152(14) 0.0029(13)
C10 0.063(2) 0.0606(19) 0.062(2) 0.0068(16) 0.0265(17) 0.0139(16)
C11 0.081(2) 0.0568(19) 0.057(2) 0.0143(17) 0.0205(18) 0.0143(15)
C12 0.061(2) 0.067(2) 0.051(2) 0.0235(17) 0.0111(16) 0.0045(16)
C13 0.0514(18) 0.075(2) 0.058(2) 0.0107(16) 0.0188(16) 0.0044(17)
C14 0.0503(17) 0.0375(14) 0.0518(18) 0.0025(13) 0.0179(14) 0.0038(13)
C15 0.0437(16) 0.0384(14) 0.0444(16) -0.0019(12) 0.0128(13) -0.0015(12)
C16 0.0457(16) 0.0472(16) 0.0559(18) 0.0020(13) 0.0183(14) 0.0030(14)
C17 0.061(2) 0.0515(17) 0.057(2) 0.0003(15) 0.0191(16) 0.0122(15)
C18 0.059(2) 0.0658(19) 0.065(2) -0.0070(16) 0.0279(17) 0.0115(17)
C19 0.0472(18) 0.082(2) 0.078(2) 0.0073(16) 0.0266(17) 0.0209(19)
C20 0.072(2) 0.0517(18) 0.053(2) 0.0035(15) 0.0305(17) 0.0106(15)
C21 0.094(3) 0.0557(19) 0.086(3) -0.0023(17) 0.044(2) 0.0063(18)
C22 0.132(3) 0.083(2) 0.053(2) -0.004(2) 0.030(2) -0.0114(18)

loop_
_atom_type_symbol
_atom_type_description
_atom_type_scat_dispersion_real
_atom_type_scat_dispersion_imag
_atom_type_scat_source
C C 0.0033 0.0016 'International Tables Vol C Tables 4.2.6.8 and 6.1.1.4'
H H 0.0000 0.0000 'International Tables Vol C Tables 4.2.6.8 and 6.1.1.4'
O O 0.0106 0.0060 'International Tables Vol C Tables 4.2.6.8 and 6.1.1.4'
N N 0.0061 0.0033 'International Tables Vol C Tables 4.2.6.8 and 6.1.1.4'

loop_
_geom_angle_atom_site_label_1
_geom_angle_atom_site_label_2
_geom_angle_atom_site_label_3
_geom_angle_site_symmetry_1
_geom_angle_site_symmetry_3
_geom_angle
_geom_angle_publ_flag
C2 N1 C6 . . 117.6(2) ?
C1 N2 N3 . . 120.0(2) ?
C1 N2 H2 . . 120.0 ?
N3 N2 H2 . . 120.0 ?
C8 N3 N2 . . 116.1(2) ?
C9 N4 C13 . . 116.9(2) ?
C7 N5 N6 . . 119.6(2) ?
C7 N5 H5 . . 120.2 ?
N6 N5 H5 . . 120.2 ?
C14 N6 N5 . . 115.8(2) ?
C15 N7 C19 . . 116.5(2) ?
C20 N8 C21 . . 120.6(2) ?
C20 N8 C22 . . 121.1(3) ?
C21 N8 C22 . . 118.1(3) ?
O1 C1 N2 . . 123.9(2) ?
O1 C1 C2 . . 121.2(2) ?
N2 C1 C2 . . 114.9(2) ?
N1 C2 C3 . . 123.1(2) ?
N1 C2 C1 . . 116.8(2) ?
C3 C2 C1 . . 120.0(2) ?
C4 C3 C2 . . 118.6(2) ?
C4 C3 H3 . . 120.7 ?
C2 C3 H3 . . 120.7 ?
C3 C4 C5 . . 119.2(2) ?
C3 C4 H4 . . 120.4 ?
C5 C4 H4 . . 120.4 ?
C4 C5 C6 . . 118.8(3) ?
C4 C5 H5A . . 120.6 ?
C6 C5 H5A . . 120.6 ?
N1 C6 C5 . . 122.6(2) ?
N1 C6 C7 . . 117.3(2) ?
C5 C6 C7 . . 120.1(2) ?
O2 C7 N5 . . 123.5(2) ?
O2 C7 C6 . . 121.6(2) ?
N5 C7 C6 . . 114.9(2) ?
N3 C8 C9 . . 120.1(2) ?
N3 C8 H8 . . 119.9 ?
C9 C8 H8 . . 119.9 ?
N4 C9 C10 . . 122.2(2) ?
N4 C9 C8 . . 115.2(2) ?
C10 C9 C8 . . 122.6(2) ?
C11 C10 C9 . . 119.5(3) ?
C11 C10 H10 . . 120.3 ?
C9 C10 H10 . . 120.3 ?
C10 C11 C12 . . 119.0(3) ?
C10 C11 H11 . . 120.5 ?
C12 C11 H11 . . 120.5 ?
C13 C12 C11 . . 118.3(3) ?
C13 C12 H12 . . 120.9 ?
C11 C12 H12 . . 120.9 ?
N4 C13 C12 . . 124.2(3) ?
N4 C13 H13 . . 117.9 ?
C12 C13 H13 . . 117.9 ?
N6 C14 C15 . . 120.5(2) ?
N6 C14 H14 . . 119.8 ?
C15 C14 H14 . . 119.8 ?
N7 C15 C16 . . 122.7(2) ?
N7 C15 C14 . . 115.1(2) ?
C16 C15 C14 . . 122.2(2) ?
C17 C16 C15 . . 119.2(2) ?
C17 C16 H16 . . 120.4 ?
C15 C16 H16 . . 120.4 ?
C18 C17 C16 . . 118.6(3) ?
C18 C17 H17 . . 120.7 ?
C16 C17 H17 . . 120.7 ?
C17 C18 C19 . . 118.7(3) ?
C17 C18 H18 . . 120.7 ?
C19 C18 H18 . . 120.7 ?
N7 C19 C18 . . 124.3(3) ?
N7 C19 H19 . . 117.9 ?
C18 C19 H19 . . 117.9 ?
O3 C20 N8 . . 125.9(3) ?
O3 C20 H20 . . 117.0 ?
N8 C20 H20 . . 117.0 ?
N8 C21 H21A . . 109.5 ?
N8 C21 H21B . . 109.5 ?
H21A C21 H21B . . 109.5 ?
N8 C21 H21C . . 109.5 ?
H21A C21 H21C . . 109.5 ?
H21B C21 H21C . . 109.5 ?
N8 C22 H22A . . 109.5 ?
N8 C22 H22B . . 109.5 ?
H22A C22 H22B . . 109.5 ?
N8 C22 H22C . . 109.5 ?
H22A C22 H22C . . 109.5 ?
H22B C22 H22C . . 109.5 ?

loop_
_geom_bond_atom_site_label_1
_geom_bond_atom_site_label_2
_geom_bond_site_symmetry_2
_geom_bond_distance
_geom_bond_publ_flag
N1 C2 . 1.339(3) ?
N1 C6 . 1.342(3) ?
N2 C1 . 1.342(3) ?
N2 N3 . 1.370(3) ?
N2 H2 . 0.8600 ?
N3 C8 . 1.272(3) ?
N4 C9 . 1.333(3) ?
N4 C13 . 1.338(3) ?
N5 C7 . 1.349(3) ?
N5 N6 . 1.373(3) ?
N5 H5 . 0.8600 ?
N6 C14 . 1.275(3) ?
N7 C15 . 1.332(3) ?
N7 C19 . 1.336(3) ?
N8 C20 . 1.308(3) ?
N8 C21 . 1.441(3) ?
N8 C22 . 1.450(4) ?
O1 C1 . 1.222(3) ?
O2 C7 . 1.215(3) ?
O3 C20 . 1.234(3) ?
C1 C2 . 1.500(3) ?
C2 C3 . 1.377(3) ?
C3 C4 . 1.375(3) ?
C3 H3 . 0.9300 ?
C4 C5 . 1.378(4) ?
C4 H4 . 0.9300 ?
C5 C6 . 1.380(3) ?
C5 H5A . 0.9300 ?
C6 C7 . 1.494(3) ?
C8 C9 . 1.463(3) ?
C8 H8 . 0.9300 ?
C9 C10 . 1.384(3) ?
C10 C11 . 1.360(4) ?
C10 H10 . 0.9300 ?
C11 C12 . 1.372(4) ?
C11 H11 . 0.9300 ?
C12 C13 . 1.362(4) ?
C12 H12 . 0.9300 ?
C13 H13 . 0.9300 ?
C14 C15 . 1.459(3) ?
C14 H14 . 0.9300 ?
C15 C16 . 1.381(3) ?
C16 C17 . 1.373(3) ?
C16 H16 . 0.9300 ?
C17 C18 . 1.364(4) ?
C17 H17 . 0.9300 ?
C18 C19 . 1.365(4) ?
C18 H18 . 0.9300 ?
C19 H19 . 0.9300 ?
C20 H20 . 0.9300 ?
C21 H21A . 0.9600 ?
C21 H21B . 0.9600 ?
C21 H21C . 0.9600 ?
C22 H22A . 0.9600 ?
C22 H22B . 0.9600 ?
C22 H22C . 0.9600 ?

loop_
_geom_hbond_atom_site_label_D
_geom_hbond_atom_site_label_H
_geom_hbond_atom_site_label_A
_geom_hbond_site_symmetry_A
_geom_hbond_distance_DH
_geom_hbond_distance_HA
_geom_hbond_distance_DA
_geom_hbond_angle_DHA
N2 H2 O3 . 0.86 2.29 3.015(3) 141.5
N5 H5 O3 . 0.86 2.26 3.045(3) 152.0
N2 H2 O3 . 0.86 2.29 3.015(3) 141.5
N5 H5 O3 . 0.86 2.26 3.045(3) 152.0
C22 H22A O2 3_757 0.96 2.59 3.469(4) 151.5
C12 H12 O1 4_465 0.93 2.68 3.534(3) 152.9
C11 H11 N4 4_565 0.93 2.62 3.402(4) 142.2
C3 H3 N4 1_655 0.93 2.68 3.585(3) 165.1
C5 H5A N7 1_655 0.93 2.64 3.520(4) 157.9

loop_
_cod_related_entry_id
_cod_related_entry_database
_cod_related_entry_code
1 ChemSpider 30656213
